data_7213637
loop_
_publ_author_name
'Feng, Xun'
'Chen, Jun-Ling'
'Wang, Li-Ya'
'Xie, Shi-Yu'
'Yang, Song'
'Huo, Su-Zhen'
'Ng, Seik-Weng'

_publ_section_title
;
 A series of homonuclear lanthanide complexes incorporating isonicotinic
 based carboxylate tectonic and oxalate coligand: structures, luminescent
 and magnetic properties
;
_journal_issue 7
_journal_name_full CrystEngComm
_journal_page_first 1334
_journal_paper_doi 10.1039/c3ce41674g
_journal_volume 16
_journal_year 2014
_chemical_formula_sum 'C9 H12 Gd N O10'
_chemical_formula_weight 451.45
_chemical_name_systematic
; 
 ? 
;
_space_group_IT_number 2
_symmetry_cell_setting triclinic
_symmetry_space_group_name_Hall '-P 1'
_symmetry_space_group_name_H-M 'P -1'
_atom_sites_solution_hydrogens geom
_atom_sites_solution_primary direct
_atom_sites_solution_secondary difmap
_audit_creation_method SHELXL-97
_cell_angle_alpha 106.60
_cell_angle_beta 102.73
_cell_angle_gamma 94.14
_cell_formula_units_Z 2
_cell_length_a 7.569
_cell_length_b 8.766
_cell_length_c 10.893
_cell_measurement_temperature 293(2)
_cell_volume 668.503
_computing_structure_refinement 'SHELXL-97 (Sheldrick, 1997)'
_computing_structure_solution 'SHELXS-97 (Sheldrick, 1990)'
_diffrn_ambient_temperature 293(2)
_diffrn_measured_fraction_theta_full 0.978
_diffrn_measured_fraction_theta_max 0.978
_diffrn_radiation_monochromator graphite
_diffrn_radiation_source 'fine-focus sealed tube'
_diffrn_radiation_type MoK\a
_diffrn_radiation_wavelength 0.71073
_diffrn_reflns_av_R_equivalents 0.0199
_diffrn_reflns_av_sigmaI/netI 0.0335
_diffrn_reflns_limit_h_max 9
_diffrn_reflns_limit_h_min -7
_diffrn_reflns_limit_k_max 10
_diffrn_reflns_limit_k_min -10
_diffrn_reflns_limit_l_max 12
_diffrn_reflns_limit_l_min -13
_diffrn_reflns_number 3603
_diffrn_reflns_theta_full 26.00
_diffrn_reflns_theta_max 26.00
_diffrn_reflns_theta_min 2.45
_exptl_absorpt_coefficient_mu 5.013
_exptl_absorpt_correction_T_max 0.374
_exptl_absorpt_correction_T_min 0.213
_exptl_absorpt_correction_type multi-scan
_exptl_absorpt_process_details sadabs
_exptl_crystal_density_diffrn 2.243
_exptl_crystal_density_method 'not measured'
_exptl_crystal_F_000 434
_refine_diff_density_max 2.159
_refine_diff_density_min -1.840
_refine_diff_density_rms 0.198
_refine_ls_extinction_coef 0.045(3)
_refine_ls_extinction_expression Fc^*^=kFc[1+0.001xFc^2^\l^3^/sin(2\q)]^-1/4^
_refine_ls_extinction_method SHELXL
_refine_ls_goodness_of_fit_ref 1.106
_refine_ls_hydrogen_treatment mixed
_refine_ls_matrix_type full
_refine_ls_number_parameters 195
_refine_ls_number_reflns 2584
_refine_ls_number_restraints 0
_refine_ls_restrained_S_all 1.106
_refine_ls_R_factor_all 0.0320
_refine_ls_R_factor_gt 0.0316
_refine_ls_shift/su_max 0.001
_refine_ls_shift/su_mean 0.000
_refine_ls_structure_factor_coef Fsqd
_refine_ls_weighting_details 'calc w=1/[\s^2^(Fo^2^)+(0.0620P)^2^+1.3080P] where P=(Fo^2^+2Fc^2^)/3'
_refine_ls_weighting_scheme calc
_refine_ls_wR_factor_gt 0.0900
_refine_ls_wR_factor_ref 0.0903
_reflns_number_gt 2532
_reflns_number_total 2584
_reflns_threshold_expression >2sigma(I)
_cod_data_source_file c3ce41674g.txt
_cod_data_source_block Gd
_cod_depositor_comments
;
The following automatic conversions were performed:

'_symmetry_cell_setting' value 'Triclinic' changed to 'triclinic'
according to
/usr/data/users/saulius/automatic-downloads/current/RSC/lib/dictionaries/cif_core.dic
dictionary named 'cif_core.dic' version 2.4.2 from 2011-04-26.

Automatic conversion script
Id: cif_fix_values 2281 2013-09-26 08:29:07Z andrius 
;
_cod_original_cell_volume 668.5
_cod_original_sg_symbol_H-M P-1
_cod_database_code 7213637

loop_
_symmetry_equiv_pos_as_xyz
'x, y, z'
'-x, -y, -z'

loop_
_atom_site_label
_atom_site_type_symbol
_atom_site_fract_x
_atom_site_fract_y
_atom_site_fract_z
_atom_site_U_iso_or_equiv
_atom_site_adp_type
_atom_site_occupancy
_atom_site_symmetry_multiplicity
_atom_site_calc_flag
_atom_site_refinement_flags
_atom_site_disorder_assembly
_atom_site_disorder_group
Gd1 Gd 0.25212(3) 0.24368(2) 0.414513(19) 0.01357(16) Uani 1 1 d . . .
O1 O 0.5101(5) 0.3136(4) 0.6002(4) 0.0234(8) Uani 1 1 d . . .
O2 O 0.5857(5) 0.5834(4) 0.6637(4) 0.0239(8) Uani 1 1 d . . .
O3 O 0.8413(7) 0.1762(5) 1.0059(4) 0.0396(12) Uani 1 1 d . . .
O4 O 0.2348(5) 0.0200(5) 0.5076(4) 0.0266(8) Uani 1 1 d . . .
O5 O 0.0647(5) -0.1401(5) 0.5819(5) 0.0305(9) Uani 1 1 d . . .
O6 O 0.1781(6) 0.4361(5) 0.5972(4) 0.0264(8) Uani 1 1 d . . .
O7 O -0.0320(5) 0.5871(4) 0.6602(4) 0.0223(8) Uani 1 1 d . . .
O1W O 0.4727(6) 0.0782(5) 0.3377(4) 0.0308(9) Uani 1 1 d . . .
H11 H 0.5791 0.1245 0.3793 0.046 Uiso 1 1 d R . .
H12 H 0.4598 0.0637 0.2564 0.046 Uiso 1 1 d R . .
O2W O 0.1130(6) 0.0981(5) 0.1840(4) 0.0285(9) Uani 1 1 d . . .
H21 H 0.1946 0.0648 0.1462 0.043 Uiso 1 1 d R . .
H22 H 0.0580 0.1594 0.1472 0.043 Uiso 1 1 d R . .
O3W O 0.528(2) 0.0378(19) 0.0855(13) 0.076(3) Uani 0.50 1 d P . 1
O3W' O 0.637(2) 0.191(2) 0.1897(14) 0.076(3) Uani 0.50 1 d P A 2
N1 N 0.8262(7) 0.4480(5) 1.0787(4) 0.0253(10) Uani 1 1 d . . .
H1 H 0.8766 0.4492 1.1599 0.030 Uiso 1 1 calc R . .
C1 C 0.5823(7) 0.4483(6) 0.6860(5) 0.0174(10) Uani 1 1 d . . .
C2 C 0.6672(7) 0.4466(6) 0.8254(5) 0.0187(10) Uani 1 1 d . . .
C3 C 0.7103(8) 0.3054(7) 0.8469(6) 0.0234(11) Uani 1 1 d . . .
H3 H 0.6838 0.2106 0.7763 0.028 Uiso 1 1 calc R . .
C4 C 0.7962(8) 0.3029(7) 0.9780(5) 0.0244(11) Uani 1 1 d . . .
C5 C 0.7816(8) 0.5905(6) 1.0589(5) 0.0247(11) Uani 1 1 d . . .
C6 C 0.7034(7) 0.5932(6) 0.9339(5) 0.0230(11) Uani 1 1 d . . .
H6 H 0.6740 0.6888 0.9193 0.028 Uiso 1 1 calc R . .
C7 C 0.8227(10) 0.7408(7) 1.1817(6) 0.0324(13) Uani 1 1 d . . .
H7A H 0.9420 0.7446 1.2367 0.049 Uiso 1 1 calc R . .
H7B H 0.7325 0.7361 1.2307 0.049 Uiso 1 1 calc R . .
H7C H 0.8190 0.8355 1.1541 0.049 Uiso 1 1 calc R . .
C8 C 0.0862(7) -0.0360(6) 0.5260(5) 0.0182(10) Uani 1 1 d . . .
C9 C 0.0425(7) 0.5055(6) 0.5738(5) 0.0175(10) Uani 1 1 d . . .

loop_
_atom_site_aniso_label
_atom_site_aniso_U_11
_atom_site_aniso_U_22
_atom_site_aniso_U_33
_atom_site_aniso_U_23
_atom_site_aniso_U_13
_atom_site_aniso_U_12
Gd1 0.0147(2) 0.01095(19) 0.0133(2) 0.00252(11) 0.00100(11) 0.00366(10)
O1 0.0224(18) 0.0186(18) 0.0227(18) 0.0016(14) -0.0018(15) 0.0046(14)
O2 0.0270(19) 0.0208(19) 0.0247(19) 0.0127(15) 0.0027(15) -0.0017(15)
O3 0.065(3) 0.021(2) 0.022(2) 0.0041(17) -0.010(2) 0.017(2)
O4 0.0172(18) 0.027(2) 0.041(2) 0.0181(18) 0.0067(17) 0.0045(15)
O5 0.0199(19) 0.032(2) 0.047(3) 0.027(2) 0.0044(17) 0.0046(16)
O6 0.028(2) 0.030(2) 0.0188(19) 0.0046(16) 0.0025(15) 0.0161(17)
O7 0.0261(19) 0.0226(18) 0.0198(17) 0.0055(15) 0.0071(15) 0.0133(15)
O1W 0.027(2) 0.036(2) 0.026(2) 0.0031(18) 0.0032(16) 0.0166(17)
O2W 0.033(2) 0.023(2) 0.0223(19) 0.0005(15) -0.0033(16) 0.0122(16)
O3W 0.078(7) 0.098(8) 0.056(6) 0.022(5) 0.032(5) 0.003(6)
O3W' 0.078(7) 0.098(8) 0.056(6) 0.022(5) 0.032(5) 0.003(6)
N1 0.034(3) 0.021(2) 0.015(2) 0.0026(17) -0.0036(18) 0.0047(19)
C1 0.012(2) 0.020(3) 0.022(3) 0.009(2) 0.0031(19) 0.0041(19)
C2 0.017(2) 0.017(2) 0.019(2) 0.0040(19) 0.0015(19) 0.0019(18)
C3 0.030(3) 0.016(3) 0.018(3) 0.001(2) -0.003(2) 0.005(2)
C4 0.032(3) 0.017(3) 0.018(2) 0.003(2) -0.004(2) 0.005(2)
C5 0.032(3) 0.017(3) 0.020(3) 0.001(2) 0.005(2) 0.001(2)
C6 0.027(3) 0.013(2) 0.025(3) 0.004(2) 0.001(2) 0.0004(19)
C7 0.052(4) 0.015(3) 0.023(3) 0.001(2) 0.004(3) 0.003(2)
C8 0.018(2) 0.014(2) 0.021(3) 0.005(2) 0.002(2) 0.003(2)
C9 0.017(2) 0.015(2) 0.019(3) 0.0039(19) 0.0013(19) 0.0005(18)

loop_
_atom_type_symbol
_atom_type_description
_atom_type_scat_dispersion_real
_atom_type_scat_dispersion_imag
_atom_type_scat_source
C C 0.0033 0.0016 'International Tables Vol C Tables 4.2.6.8 and 6.1.1.4'
H H 0.0000 0.0000 'International Tables Vol C Tables 4.2.6.8 and 6.1.1.4'
N N 0.0061 0.0033 'International Tables Vol C Tables 4.2.6.8 and 6.1.1.4'
O O 0.0106 0.0060 'International Tables Vol C Tables 4.2.6.8 and 6.1.1.4'
Gd Gd -0.1653 3.9035 'International Tables Vol C Tables 4.2.6.8 and 6.1.1.4'

loop_
_geom_angle_atom_site_label_1
_geom_angle_atom_site_label_2
_geom_angle_atom_site_label_3
_geom_angle
_geom_angle_site_symmetry_1
_geom_angle_site_symmetry_3
O2 Gd1 O1 85.60(13) 2_666 .
O2 Gd1 O6 100.30(14) 2_666 .
O1 Gd1 O6 71.50(13) . .
O2 Gd1 O2W 85.96(14) 2_666 .
O1 Gd1 O2W 149.62(13) . .
O6 Gd1 O2W 138.81(13) . .
O2 Gd1 O1W 79.21(14) 2_666 .
O1 Gd1 O1W 75.84(13) . .
O6 Gd1 O1W 147.26(14) . .
O2W Gd1 O1W 73.92(13) . .
O2 Gd1 O4 150.97(13) 2_666 .
O1 Gd1 O4 75.61(13) . .
O6 Gd1 O4 94.54(14) . .
O2W Gd1 O4 99.10(14) . .
O1W Gd1 O4 74.90(14) . .
O2 Gd1 O7 74.21(13) 2_666 2_566
O1 Gd1 O7 129.69(12) . 2_566
O6 Gd1 O7 67.72(12) . 2_566
O2W Gd1 O7 75.24(12) . 2_566
O1W Gd1 O7 140.28(13) . 2_566
O4 Gd1 O7 134.77(12) . 2_566
O2 Gd1 O5 143.25(13) 2_666 2_556
O1 Gd1 O5 124.13(14) . 2_556
O6 Gd1 O5 73.75(15) . 2_556
O2W Gd1 O5 77.26(15) . 2_556
O1W Gd1 O5 125.30(15) . 2_556
O4 Gd1 O5 65.05(12) . 2_556
O7 Gd1 O5 70.00(13) 2_566 2_556
C1 O1 Gd1 131.3(3) . .
C1 O2 Gd1 143.4(3) . 2_666
C8 O4 Gd1 122.1(3) . .
C8 O5 Gd1 119.8(3) . 2_556
C9 O6 Gd1 118.6(3) . .
C9 O7 Gd1 116.3(3) . 2_566
Gd1 O1W H11 109.5 . .
Gd1 O1W H12 109.5 . .
H11 O1W H12 109.5 . .
Gd1 O2W H21 109.5 . .
Gd1 O2W H22 109.5 . .
H21 O2W H22 109.5 . .
C5 N1 C4 123.8(5) . .
C5 N1 H1 118.1 . .
C4 N1 H1 118.1 . .
O1 C1 O2 124.9(5) . .
O1 C1 C2 116.9(4) . .
O2 C1 C2 118.2(5) . .
C3 C2 C6 120.4(5) . .
C3 C2 C1 119.9(5) . .
C6 C2 C1 119.7(4) . .
C2 C3 C4 120.5(5) . .
C2 C3 H3 119.8 . .
C4 C3 H3 119.8 . .
O3 C4 N1 119.4(5) . .
O3 C4 C3 124.2(5) . .
N1 C4 C3 116.4(5) . .
C6 C5 N1 119.7(5) . .
C6 C5 C7 123.0(5) . .
N1 C5 C7 117.3(5) . .
C5 C6 C2 119.2(5) . .
C5 C6 H6 120.4 . .
C2 C6 H6 120.4 . .
C5 C7 H7A 109.5 . .
C5 C7 H7B 109.5 . .
H7A C7 H7B 109.5 . .
C5 C7 H7C 109.5 . .
H7A C7 H7C 109.5 . .
H7B C7 H7C 109.5 . .
O5 C8 O4 127.4(5) . .
O5 C8 C8 117.1(6) . 2_556
O4 C8 C8 115.4(6) . 2_556
O6 C9 O7 125.5(5) . .
O6 C9 C9 117.6(5) . 2_566
O7 C9 C9 116.9(5) . 2_566

loop_
_geom_bond_atom_site_label_1
_geom_bond_atom_site_label_2
_geom_bond_distance
_geom_bond_site_symmetry_2
Gd1 O2 2.337(4) 2_666
Gd1 O1 2.379(4) .
Gd1 O6 2.415(4) .
Gd1 O2W 2.419(4) .
Gd1 O1W 2.422(4) .
Gd1 O4 2.459(4) .
Gd1 O7 2.468(3) 2_566
Gd1 O5 2.514(4) 2_556
O1 C1 1.271(7) .
O2 C1 1.275(6) .
O2 Gd1 2.337(4) 2_666
O3 C4 1.283(7) .
O4 C8 1.273(7) .
O5 C8 1.253(7) .
O5 Gd1 2.514(4) 2_556
O6 C9 1.246(6) .
O7 C9 1.274(6) .
O7 Gd1 2.468(3) 2_566
O1W H11 0.8400 .
O1W H12 0.8400 .
O2W H21 0.8400 .
O2W H22 0.8400 .
O3W O3W 1.73(3) 2_655
N1 C5 1.380(7) .
N1 C4 1.387(7) .
N1 H1 0.8800 .
C1 C2 1.518(7) .
C2 C3 1.372(7) .
C2 C6 1.435(7) .
C3 C4 1.439(8) .
C3 H3 0.9300 .
C5 C6 1.368(8) .
C5 C7 1.540(7) .
C6 H6 0.9300 .
C7 H7A 0.9600 .
C7 H7B 0.9600 .
C7 H7C 0.9600 .
C8 C8 1.556(10) 2_556
C9 C9 1.567(10) 2_566

loop_
_geom_torsion_atom_site_label_1
_geom_torsion_atom_site_label_2
_geom_torsion_atom_site_label_3
_geom_torsion_atom_site_label_4
_geom_torsion
_geom_torsion_site_symmetry_1
_geom_torsion_site_symmetry_4
O2 Gd1 O1 C1 60.9(4) 2_666 .
O6 Gd1 O1 C1 -41.5(4) . .
O2W Gd1 O1 C1 135.1(4) . .
O1W Gd1 O1 C1 140.8(5) . .
O4 Gd1 O1 C1 -141.4(5) . .
O7 Gd1 O1 C1 -4.4(5) 2_566 .
O5 Gd1 O1 C1 -95.9(5) 2_556 .
O2 Gd1 O4 C8 -175.4(4) 2_666 .
O1 Gd1 O4 C8 133.4(4) . .
O6 Gd1 O4 C8 63.8(4) . .
O2W Gd1 O4 C8 -77.2(4) . .
O1W Gd1 O4 C8 -147.7(4) . .
O7 Gd1 O4 C8 1.0(5) 2_566 .
O5 Gd1 O4 C8 -5.9(4) 2_556 .
O2 Gd1 O6 C9 82.6(4) 2_666 .
O1 Gd1 O6 C9 164.4(4) . .
O2W Gd1 O6 C9 -13.0(5) . .
O1W Gd1 O6 C9 168.7(3) . .
O4 Gd1 O6 C9 -122.4(4) . .
O7 Gd1 O6 C9 14.6(4) 2_566 .
O5 Gd1 O6 C9 -60.0(4) 2_556 .
Gd1 O1 C1 O2 -32.4(7) . .
Gd1 O1 C1 C2 146.4(4) . .
Gd1 O2 C1 O1 -84.9(7) 2_666 .
Gd1 O2 C1 C2 96.3(6) 2_666 .
O1 C1 C2 C3 18.3(7) . .
O2 C1 C2 C3 -162.8(5) . .
O1 C1 C2 C6 -162.3(5) . .
O2 C1 C2 C6 16.6(7) . .
C6 C2 C3 C4 -1.4(9) . .
C1 C2 C3 C4 178.0(5) . .
C5 N1 C4 O3 -179.6(6) . .
C5 N1 C4 C3 -1.2(9) . .
C2 C3 C4 O3 -179.7(6) . .
C2 C3 C4 N1 1.9(9) . .
C4 N1 C5 C6 -0.1(9) . .
C4 N1 C5 C7 179.5(6) . .
N1 C5 C6 C2 0.7(8) . .
C7 C5 C6 C2 -178.9(5) . .
C3 C2 C6 C5 0.1(8) . .
C1 C2 C6 C5 -179.3(5) . .
Gd1 O5 C8 O4 -174.7(4) 2_556 .
Gd1 O5 C8 C8 6.1(8) 2_556 2_556
Gd1 O4 C8 O5 -173.9(4) . .
Gd1 O4 C8 C8 5.3(8) . 2_556
Gd1 O6 C9 O7 166.9(4) . .
Gd1 O6 C9 C9 -14.2(7) . 2_566
Gd1 O7 C9 O6 166.8(4) 2_566 .
Gd1 O7 C9 C9 -12.2(7) 2_566 2_566
